data_4323311
loop_
_publ_author_name
'Matthias Westerhausen'
'Matthias H. Digeser'
'Wolfgang Schwarz'

_publ_section_title
;
 1,3-Bis(trimethylsilyl)-2-phenyl-1-aza-3-phosphapropenide Anions as
 Bidentate Ligands for the Alkaline Earth Metals Magnesium, Calcium,
 Strontium, and Barium
;
_journal_name_full 'Inorganic Chemistry'
_journal_page_first 521
_journal_page_last 527
_journal_paper_doi 10.1021/ic960887t
_journal_volume 36
_journal_year 1997
_chemical_formula_sum 'C34 H62 Mg N2 O2 P2 Si4'
_chemical_formula_weight 729.47
_chemical_name_systematic
;
 Bis(tetrahydrofuran)magnesium =
bis[1,3-bis(trimethylsilyl)-2-phenyl-1-aza-3-phosphapropenide]
;
_space_group_IT_number 14
_symmetry_cell_setting monoclinic
_symmetry_space_group_name_Hall '-P 2ybc'
_symmetry_space_group_name_H-M 'P 1 21/c 1'
_atom_sites_solution_hydrogens geom
_atom_sites_solution_primary direct
_atom_sites_solution_secondary difmap
_audit_creation_method SHELXL
_cell_angle_alpha 90.00
_cell_angle_beta 91.91(2)
_cell_angle_gamma 90.00
_cell_formula_units_Z 4
_cell_length_a 15.053(3)
_cell_length_b 12.590(2)
_cell_length_c 22.784(5)
_cell_measurement_temperature 293(2)
_cell_volume 4315.6(15)
_computing_structure_refinement 'SHELXL-93 (Sheldrick, 1993)'
_computing_structure_solution 'SHELXS-86 (Sheldrick, 1990)'
_diffrn_ambient_temperature 293(2)
_diffrn_radiation_monochromator graphite
_diffrn_radiation_source 'fine-focus sealed tube'
_diffrn_radiation_type MoK\a
_diffrn_radiation_wavelength 0.71073
_diffrn_reflns_av_R_equivalents 0.1009
_diffrn_reflns_av_sigmaI/netI 0.0752
_diffrn_reflns_limit_h_max 18
_diffrn_reflns_limit_h_min 0
_diffrn_reflns_limit_k_max 15
_diffrn_reflns_limit_k_min 0
_diffrn_reflns_limit_l_max 28
_diffrn_reflns_limit_l_min -28
_diffrn_reflns_number 8809
_diffrn_reflns_theta_max 26.01
_diffrn_reflns_theta_min 1.79
_exptl_absorpt_coefficient_mu 0.256
_exptl_crystal_density_diffrn 1.123
_exptl_crystal_F_000 1576
_refine_diff_density_max 0.427
_refine_diff_density_min -0.340
_refine_diff_density_rms 0.060
_refine_ls_extinction_method none
_refine_ls_goodness_of_fit_all 1.029
_refine_ls_goodness_of_fit_obs 1.077
_refine_ls_matrix_type full
_refine_ls_number_parameters 530
_refine_ls_number_reflns 8481
_refine_ls_number_restraints 0
_refine_ls_restrained_S_all 1.030
_refine_ls_restrained_S_obs 1.077
_refine_ls_R_factor_all 0.0896
_refine_ls_R_factor_obs 0.0511
_refine_ls_shift/esd_max 0.002
_refine_ls_shift/esd_mean 0.000
_refine_ls_structure_factor_coef Fsqd
_refine_ls_weighting_details 'w=1/[\s^2^(Fo^2^)+(0.0495P)^2^+1.6524P] where P=(Fo^2^+2Fc^2^)/3'
_refine_ls_weighting_scheme calc
_refine_ls_wR_factor_all 0.1281
_refine_ls_wR_factor_obs 0.1092
_reflns_number_observed 5791
_reflns_number_total 8483
_reflns_observed_criterion >2sigma(I)
_cod_data_source_file ic960887t_1.cif
_cod_data_source_block mgncp,Compound1
_cod_depositor_comments
;
The following automatic conversions were performed:

'_refine_ls_weighting_scheme' value 'calc
w=1/[\s^2^(Fo^2^)+(0.0495P)^2^+1.6524P] where P=(Fo^2^+2Fc^2^)/3' was
changed to 'calc'. New tag '_refine_ls_weighting_details' was
created. The value of the new tag was set to
'w=1/[\s^2^(Fo^2^)+(0.0495P)^2^+1.6524P] where P=(Fo^2^+2Fc^2^)/3'.

Automatic conversion script
Id: cif_fix_values 3143 2015-03-26 13:38:13Z robertas 
;
_cod_original_cell_volume 4315.7(14)
_cod_database_code 4323311

loop_
_symmetry_equiv_pos_as_xyz
'x, y, z'
'-x, y+1/2, -z+1/2'
'-x, -y, -z'
'x, -y-1/2, z-1/2'

loop_
_atom_site_aniso_label
_atom_site_aniso_U_11
_atom_site_aniso_U_22
_atom_site_aniso_U_33
_atom_site_aniso_U_23
_atom_site_aniso_U_13
_atom_site_aniso_U_12
Mg 0.0253(5) 0.0209(5) 0.0233(5) -0.0004(4) 0.0021(4) -0.0010(4)
P11 0.0225(4) 0.0240(4) 0.0444(5) 0.0005(3) 0.0063(3) 0.0003(3)
C12 0.0283(15) 0.0262(15) 0.0207(14) 0.0012(12) 0.0021(11) -0.0024(12)
N13 0.0204(12) 0.0247(12) 0.0272(13) 0.0013(10) 0.0033(10) -0.0005(10)
Si11 0.0240(4) 0.0336(5) 0.0591(6) 0.0066(4) -0.0009(4) 0.0009(4)
C111 0.038(2) 0.048(2) 0.090(3) 0.017(2) -0.007(2) 0.010(2)
C112 0.025(2) 0.078(3) 0.124(5) 0.043(4) 0.016(2) -0.001(2)
C113 0.055(3) 0.079(4) 0.096(4) -0.023(3) -0.029(3) -0.001(3)
C121 0.0219(14) 0.0258(15) 0.036(2) 0.0068(13) 0.0002(12) 0.0018(12)
C122 0.034(2) 0.035(2) 0.038(2) 0.002(2) -0.0048(15) -0.0014(14)
C123 0.039(2) 0.032(2) 0.069(3) -0.001(2) -0.015(2) -0.007(2)
C124 0.031(2) 0.032(2) 0.099(4) 0.017(2) -0.002(2) -0.010(2)
C125 0.036(2) 0.043(2) 0.073(3) 0.027(2) 0.016(2) 0.002(2)
C126 0.038(2) 0.037(2) 0.043(2) 0.007(2) 0.011(2) 0.0002(15)
Si13 0.0264(4) 0.0254(4) 0.0348(5) 0.0043(4) -0.0025(3) 0.0032(3)
C131 0.029(2) 0.041(2) 0.051(2) 0.005(2) -0.0045(15) 0.001(2)
C132 0.041(2) 0.035(2) 0.071(3) 0.019(2) -0.013(2) 0.003(2)
C133 0.044(2) 0.056(2) 0.048(2) -0.008(2) -0.002(2) 0.020(2)
P21 0.0218(4) 0.0344(4) 0.0253(4) -0.0046(3) 0.0006(3) -0.0007(3)
C22 0.0257(14) 0.0184(14) 0.0255(14) 0.0000(11) 0.0018(11) -0.0022(11)
N23 0.0206(11) 0.0259(12) 0.0242(12) -0.0002(10) 0.0005(9) 0.0012(10)
Si21 0.0220(4) 0.0352(5) 0.0350(5) 0.0032(4) -0.0003(3) 0.0007(4)
C211 0.043(2) 0.042(2) 0.053(2) 0.002(2) 0.001(2) 0.009(2)
C212 0.030(2) 0.062(3) 0.085(4) 0.027(2) 0.017(2) 0.006(2)
C213 0.043(2) 0.075(3) 0.054(2) -0.013(2) -0.021(2) 0.005(2)
C221 0.0213(14) 0.028(2) 0.0249(14) 0.0015(12) -0.0006(11) 0.0010(12)
C222 0.029(2) 0.026(2) 0.030(2) 0.0005(13) 0.0017(12) 0.0035(13)
C223 0.036(2) 0.041(2) 0.033(2) -0.011(2) 0.0009(14) 0.009(2)
C224 0.037(2) 0.058(2) 0.028(2) -0.002(2) 0.0095(14) 0.002(2)
C225 0.035(2) 0.047(2) 0.035(2) 0.004(2) 0.0069(14) -0.010(2)
C226 0.035(2) 0.028(2) 0.032(2) -0.0023(14) 0.0032(13) -0.0025(13)
Si23 0.0245(4) 0.0346(5) 0.0246(4) 0.0027(4) -0.0029(3) 0.0004(3)
C231 0.037(2) 0.044(2) 0.028(2) 0.0042(15) -0.0028(14) 0.003(2)
C232 0.042(2) 0.042(2) 0.047(2) 0.006(2) -0.012(2) -0.012(2)
C233 0.029(2) 0.064(3) 0.039(2) 0.005(2) -0.0023(15) 0.009(2)
O01 0.0369(12) 0.0246(11) 0.0388(12) 0.0058(9) 0.0148(10) 0.0046(9)
C011 0.045(2) 0.029(2) 0.050(2) 0.011(2) 0.014(2) 0.0003(15)
C012 0.160(5) 0.036(2) 0.122(5) 0.014(3) 0.090(4) 0.020(3)
C013 0.155(5) 0.036(2) 0.118(5) 0.014(3) 0.085(4) 0.021(3)
C014 0.050(2) 0.034(2) 0.058(2) 0.000(2) 0.025(2) 0.012(2)
O02 0.0375(12) 0.0375(12) 0.0227(10) -0.0016(9) 0.0024(9) -0.0099(10)
C021 0.050(2) 0.044(2) 0.023(2) 0.0018(15) 0.0034(14) -0.005(2)
C022 0.043(2) 0.055(2) 0.034(2) -0.004(2) 0.009(2) 0.002(2)
C023 0.049(2) 0.044(2) 0.037(2) -0.011(2) -0.002(2) 0.001(2)
C024 0.038(2) 0.047(2) 0.035(2) -0.010(2) 0.0003(14) -0.013(2)

loop_
_atom_site_label
_atom_site_type_symbol
_atom_site_fract_x
_atom_site_fract_y
_atom_site_fract_z
_atom_site_U_iso_or_equiv
_atom_site_thermal_displace_type
_atom_site_occupancy
_atom_site_calc_flag
_atom_site_refinement_flags
_atom_site_disorder_group
Mg Mg 0.25758(6) 0.80630(7) 0.12455(4) 0.0231(2) Uani 1 d . .
P11 P 0.08541(5) 0.76185(6) 0.15192(4) 0.0302(2) Uani 1 d . .
C12 C 0.1418(2) 0.6387(2) 0.15244(12) 0.0251(6) Uani 1 d . .
N13 N 0.22938(14) 0.6420(2) 0.14916(10) 0.0241(5) Uani 1 d . .
Si11 Si -0.05770(6) 0.73915(7) 0.12753(5) 0.0390(2) Uani 1 d . .
C111 C -0.0979(2) 0.8773(3) 0.1135(2) 0.0588(12) Uani 1 d . .
H11A H -0.0866(17) 0.9190(11) 0.1470(9) 0.109(21) Uiso 1 d R .
H11B H -0.1591(14) 0.8761(4) 0.1048(12) 0.075(14) Uiso 1 d R .
H11C H -0.0684(15) 0.9061(11) 0.0817(11) 0.074(14) Uiso 1 d R .
C112 C -0.1242(2) 0.6847(4) 0.1880(3) 0.075(2) Uani 1 d . .
H11D H -0.1152(16) 0.7248(18) 0.2208(10) 0.151(33) Uiso 1 d R .
H11E H -0.1072(15) 0.6168(21) 0.1956(10) 0.090(17) Uiso 1 d R .
H11F H -0.1827(16) 0.6860(24) 0.1771(7) 0.076(14) Uiso 1 d R .
C113 C -0.0801(3) 0.6585(4) 0.0603(2) 0.077(2) Uani 1 d . .
H11G H -0.0484(21) 0.6854(19) 0.0300(10) 0.111(23) Uiso 1 d R .
H11H H -0.1397(17) 0.6608(24) 0.0505(10) 0.105(18) Uiso 1 d R .
H11I H -0.0634(23) 0.5894(21) 0.0673(6) 0.157(29) Uiso 1 d R .
C121 C 0.0927(2) 0.5368(2) 0.15797(13) 0.0279(6) Uani 1 d . .
C122 C 0.0850(2) 0.4665(3) 0.1110(2) 0.0360(7) Uani 1 d . .
H12B H 0.1069(20) 0.4847(25) 0.0762(14) 0.034(9) Uiso 1 d . .
C123 C 0.0395(2) 0.3714(3) 0.1168(2) 0.0471(9) Uani 1 d . .
H12E H 0.0360(27) 0.3275(33) 0.0869(18) 0.067(14) Uiso 1 d . .
C124 C 0.0023(2) 0.3468(3) 0.1688(2) 0.0538(11) Uani 1 d . .
H12C H -0.0275(25) 0.2879(32) 0.1752(17) 0.061(12) Uiso 1 d . .
C125 C 0.0087(2) 0.4151(3) 0.2157(2) 0.0503(10) Uani 1 d . .
H12D H -0.0103(29) 0.3962(36) 0.2488(20) 0.076(15) Uiso 1 d . .
C126 C 0.0533(2) 0.5105(3) 0.2101(2) 0.0392(8) Uani 1 d . .
H12A H 0.0583(19) 0.5600(24) 0.2410(13) 0.026(8) Uiso 1 d . .
Si13 Si 0.30508(5) 0.53698(7) 0.15776(4) 0.0289(2) Uani 1 d . .
C131 C 0.4019(2) 0.5892(3) 0.2014(2) 0.0405(8) Uani 1 d . .
H13A H 0.3857(6) 0.6018(18) 0.2391(8) 0.063(13) Uiso 1 d R .
H13B H 0.4207(11) 0.6511(16) 0.1850(7) 0.064(13) Uiso 1 d R .
H13C H 0.4468(11) 0.5406(13) 0.2016(9) 0.056(11) Uiso 1 d R .
C132 C 0.2678(2) 0.4178(3) 0.1986(2) 0.0490(10) Uani 1 d . .
H13D H 0.2259(15) 0.3819(13) 0.1763(6) 0.090(16) Uiso 1 d R .
H13E H 0.2437(15) 0.4386(5) 0.2332(9) 0.062(13) Uiso 1 d R .
H13F H 0.3154(10) 0.3742(13) 0.2065(9) 0.049(10) Uiso 1 d R .
C133 C 0.3375(2) 0.4972(3) 0.0828(2) 0.0496(10) Uani 1 d . .
H13G H 0.2885(12) 0.4685(21) 0.0624(6) 0.076(14) Uiso 1 d R .
H13H H 0.3827(16) 0.4467(19) 0.0857(2) 0.072(13) Uiso 1 d R .
H13I H 0.3577(17) 0.5567(14) 0.0628(6) 0.095(18) Uiso 1 d R .
P21 P 0.42891(5) 0.83091(6) 0.09342(3) 0.0272(2) Uani 1 d . .
C22 C 0.3682(2) 0.8025(2) 0.02698(12) 0.0232(6) Uani 1 d . .
N23 N 0.28083(14) 0.8001(2) 0.03006(10) 0.0236(5) Uani 1 d . .
Si21 Si 0.56532(5) 0.76400(7) 0.09081(4) 0.0308(2) Uani 1 d . .
C211 C 0.5716(2) 0.6194(3) 0.0734(2) 0.0462(9) Uani 1 d . .
H21A H 0.5344(14) 0.5813(8) 0.0984(8) 0.064(12) Uiso 1 d R .
H21B H 0.6307(12) 0.5958(7) 0.0791(10) 0.062(12) Uiso 1 d R .
H21C H 0.5529(15) 0.6081(4) 0.0340(8) 0.060(12) Uiso 1 d R .
C212 C 0.6406(2) 0.8315(4) 0.0394(2) 0.0590(12) Uani 1 d . .
H21G H 0.6437(14) 0.9012(17) 0.0481(8) 0.077(15) Uiso 1 d R .
H21H H 0.6195(11) 0.8233(19) 0.0021(9) 0.102(20) Uiso 1 d R .
H21I H 0.6954(14) 0.8026(16) 0.0430(9) 0.063(12) Uiso 1 d R .
C213 C 0.6083(3) 0.7867(4) 0.1680(2) 0.0578(11) Uani 1 d . .
H21D H 0.5721(15) 0.7486(21) 0.1947(7) 0.116(21) Uiso 1 d R .
H21E H 0.6062(18) 0.8611(18) 0.1769(5) 0.090(16) Uiso 1 d R .
H21F H 0.6684(16) 0.7621(22) 0.1720(4) 0.085(15) Uiso 1 d R .
C221 C 0.4144(2) 0.7894(2) -0.02989(12) 0.0249(6) Uani 1 d . .
C222 C 0.4199(2) 0.6914(2) -0.05712(13) 0.0285(6) Uani 1 d . .
H22A H 0.4006(19) 0.6307(24) -0.0401(13) 0.026(8) Uiso 1 d . .
C223 C 0.4609(2) 0.6825(3) -0.11085(14) 0.0368(8) Uani 1 d . .
H22C H 0.4642(21) 0.6158(27) -0.1278(14) 0.039(9) Uiso 1 d . .
C224 C 0.4948(2) 0.7708(3) -0.13780(15) 0.0408(8) Uani 1 d . .
H22D H 0.5191(21) 0.7660(26) -0.1766(15) 0.042(9) Uiso 1 d . .
C225 C 0.4899(2) 0.8681(3) -0.11069(15) 0.0390(8) Uani 1 d . .
H22E H 0.5100(23) 0.9346(30) -0.1286(15) 0.053(11) Uiso 1 d . .
C226 C 0.4514(2) 0.8770(3) -0.05647(14) 0.0312(7) Uani 1 d . .
H22B H 0.4479(19) 0.9370(25) -0.0377(13) 0.027(8) Uiso 1 d . .
Si23 Si 0.20162(5) 0.78687(7) -0.02766(3) 0.0280(2) Uani 1 d . .
C231 C 0.2329(2) 0.8436(3) -0.09975(13) 0.0364(8) Uani 1 d . .
H23A H 0.2474(13) 0.9146(14) -0.0950(2) 0.051(11) Uiso 1 d R .
H23B H 0.1856(10) 0.8373(15) -0.1265(6) 0.041(9) Uiso 1 d R .
H23C H 0.2814(13) 0.8072(12) -0.1135(5) 0.047(10) Uiso 1 d R .
C232 C 0.1750(2) 0.6434(3) -0.0334(2) 0.0439(9) Uani 1 d . .
H23D H 0.2266(11) 0.6055(9) -0.0407(10) 0.064(13) Uiso 1 d R .
H23E H 0.1336(14) 0.6326(4) -0.0640(9) 0.066(12) Uiso 1 d R .
H23F H 0.1517(15) 0.6200(7) 0.0017(8) 0.059(12) Uiso 1 d R .
C233 C 0.1007(2) 0.8624(3) -0.00715(15) 0.0441(9) Uani 1 d . .
H23G H 0.1141(5) 0.9353(15) -0.0053(10) 0.058(12) Uiso 1 d R .
H23H H 0.0823(10) 0.8391(14) 0.0297(9) 0.058(12) Uiso 1 d R .
H23I H 0.0548(11) 0.8508(15) -0.0355(8) 0.060(12) Uiso 1 d R .
O01 O 0.22556(14) 0.9709(2) 0.11591(9) 0.0331(5) Uani 1 d . .
C011 C 0.2623(2) 1.0451(2) 0.0746(2) 0.0410(8) Uani 1 d . .
H01A H 0.2432(6) 1.0280(6) 0.0361(12) 0.083(15) Uiso 1 d R .
H01B H 0.3248(19) 1.0429(3) 0.0769(2) 0.089(16) Uiso 1 d R .
C012 C 0.2302(4) 1.1513(3) 0.0909(3) 0.104(2) Uani 1 d . .
H01G H 0.2797(4) 1.2002(3) 0.0959(3) 0.125 Uiso 1 calc R .
H01H H 0.1898(4) 1.1788(3) 0.0605(3) 0.125 Uiso 1 calc R .
C013 C 0.1844(4) 1.1388(3) 0.1459(3) 0.101(2) Uani 1 d . .
H01E H 0.1320(4) 1.1836(3) 0.1462(3) 0.122 Uiso 1 calc R .
H01F H 0.2233(4) 1.1578(3) 0.1790(3) 0.122 Uiso 1 calc R .
C014 C 0.1596(3) 1.0264(3) 0.1488(2) 0.0469(9) Uani 1 d . .
H01C H 0.1594(3) 1.0028(7) 0.1867(11) 0.056(12) Uiso 1 d R .
H01D H 0.1043(16) 1.0168(4) 0.1319(5) 0.081(16) Uiso 1 d R .
O02 O 0.29285(14) 0.8496(2) 0.21219(8) 0.0325(5) Uani 1 d . .
C021 C 0.2598(2) 0.8087(3) 0.26608(13) 0.0390(8) Uani 1 d . .
H02A H 0.2994(10) 0.7564(13) 0.2825(4) 0.049(11) Uiso 1 d R .
H02B H 0.2025(14) 0.7771(8) 0.2595(2) 0.047(10) Uiso 1 d R .
C022 C 0.2539(2) 0.9034(3) 0.3065(2) 0.0438(9) Uani 1 d . .
H02C H 0.2720(5) 0.8844(6) 0.3465(10) 0.063(12) Uiso 1 d R .
H02D H 0.1936(15) 0.9312(7) 0.3064(2) 0.055(11) Uiso 1 d R .
C023 C 0.3176(2) 0.9844(3) 0.28158(15) 0.0436(9) Uani 1 d . .
H02E H 0.2882(8) 1.0438(16) 0.2698(3) 0.036(9) Uiso 1 d R .
H02F H 0.3606(11) 1.0026(6) 0.3086(7) 0.072(13) Uiso 1 d R .
C024 C 0.3571(2) 0.9283(3) 0.22973(14) 0.0399(8) Uani 1 d . .
H02G H 0.3670(3) 0.9777(11) 0.1978(7) 0.042(10) Uiso 1 d R .
H02H H 0.4134(12) 0.8952(7) 0.2412(3) 0.030(8) Uiso 1 d R .

loop_
_atom_type_symbol
_atom_type_description
_atom_type_scat_dispersion_real
_atom_type_scat_dispersion_imag
_atom_type_scat_source
C C 0.0033 0.0016 'International Tables Vol C Tables 4.2.6.8 and 6.1.1.4'
H H 0.0000 0.0000 'International Tables Vol C Tables 4.2.6.8 and 6.1.1.4'
N N 0.0061 0.0033 'International Tables Vol C Tables 4.2.6.8 and 6.1.1.4'
O O 0.0106 0.0060 'International Tables Vol C Tables 4.2.6.8 and 6.1.1.4'
Mg Mg 0.0486 0.0363 'International Tables Vol C Tables 4.2.6.8 and 6.1.1.4'
Si Si 0.0817 0.0704 'International Tables Vol C Tables 4.2.6.8 and 6.1.1.4'
P P 0.1023 0.0942 'International Tables Vol C Tables 4.2.6.8 and 6.1.1.4'

loop_
_geom_angle_atom_site_label_1
_geom_angle_atom_site_label_2
_geom_angle_atom_site_label_3
_geom_angle
_geom_angle_site_symmetry_1
_geom_angle_site_symmetry_3
_geom_angle_publ_flag
O02 Mg O01 83.46(9) . . ?
O02 Mg N13 92.65(9) . . ?
O01 Mg N13 153.61(9) . . ?
O02 Mg N23 152.89(9) . . ?
O01 Mg N23 89.26(9) . . ?
N13 Mg N23 104.86(9) . . ?
O02 Mg P21 90.37(7) . . ?
O01 Mg P21 94.51(6) . . ?
N13 Mg P21 111.65(7) . . ?
N23 Mg P21 64.14(7) . . ?
O02 Mg P11 92.70(7) . . ?
O01 Mg P11 90.39(6) . . ?
N13 Mg P11 63.65(6) . . ?
N23 Mg P11 113.49(7) . . ?
P21 Mg P11 174.49(4) . . ?
O02 Mg C22 127.63(9) . . ?
O01 Mg C22 94.66(8) . . ?
N13 Mg C22 108.08(9) . . ?
N23 Mg C22 26.97(8) . . ?
P21 Mg C22 37.41(6) . . ?
P11 Mg C22 139.66(7) . . ?
O02 Mg C12 96.73(8) . . ?
O01 Mg C12 127.39(9) . . ?
N13 Mg C12 27.01(8) . . ?
N23 Mg C12 108.31(9) . . ?
P21 Mg C12 137.98(7) . . ?
P11 Mg C12 37.01(6) . . ?
C22 Mg C12 123.33(8) . . ?
C12 P11 Si11 110.48(10) . . ?
C12 P11 Mg 73.93(9) . . ?
Si11 P11 Mg 152.06(5) . . ?
N13 C12 C121 122.1(3) . . ?
N13 C12 P11 116.8(2) . . ?
C121 C12 P11 121.1(2) . . ?
N13 C12 Mg 48.69(14) . . ?
C121 C12 Mg 167.4(2) . . ?
P11 C12 Mg 69.06(9) . . ?
C12 N13 Si13 127.9(2) . . ?
C12 N13 Mg 104.3(2) . . ?
Si13 N13 Mg 127.66(12) . . ?
C113 Si11 C112 108.8(3) . . ?
C113 Si11 C111 108.6(2) . . ?
C112 Si11 C111 106.9(2) . . ?
C113 Si11 P11 115.1(2) . . ?
C112 Si11 P11 113.7(2) . . ?
C111 Si11 P11 103.24(13) . . ?
Si11 C111 H11A 109.5(2) . . ?
Si11 C111 H11B 109.41(12) . . ?
H11A C111 H11B 109.4 . . ?
Si11 C111 H11C 109.50(15) . . ?
H11A C111 H11C 109.5 . . ?
H11B C111 H11C 109.5 . . ?
Si11 C112 H11D 109.6(2) . . ?
Si11 C112 H11E 109.5(2) . . ?
H11D C112 H11E 109.5 . . ?
Si11 C112 H11F 109.38(15) . . ?
H11D C112 H11F 109.5 . . ?
H11E C112 H11F 109.4 . . ?
Si11 C113 H11G 109.5(2) . . ?
Si11 C113 H11H 109.4(2) . . ?
H11G C113 H11H 109.5 . . ?
Si11 C113 H11I 109.5(2) . . ?
H11G C113 H11I 109.5 . . ?
H11H C113 H11I 109.5 . . ?
C126 C121 C122 118.7(3) . . ?
C126 C121 C12 120.5(3) . . ?
C122 C121 C12 120.8(3) . . ?
C123 C122 C121 120.3(4) . . ?
C123 C122 H12B 120.0(21) . . ?
C121 C122 H12B 119.6(21) . . ?
C124 C123 C122 119.8(4) . . ?
C124 C123 H12E 121.1(28) . . ?
C122 C123 H12E 119.1(28) . . ?
C123 C124 C125 121.0(4) . . ?
C123 C124 H12C 124.2(26) . . ?
C125 C124 H12C 114.8(26) . . ?
C124 C125 C126 119.6(4) . . ?
C124 C125 H12D 120.0(32) . . ?
C126 C125 H12D 120.2(32) . . ?
C121 C126 C125 120.6(4) . . ?
C121 C126 H12A 117.2(18) . . ?
C125 C126 H12A 122.2(18) . . ?
N13 Si13 C131 106.75(14) . . ?
N13 Si13 C133 106.85(14) . . ?
C131 Si13 C133 111.2(2) . . ?
N13 Si13 C132 117.27(14) . . ?
C131 Si13 C132 105.2(2) . . ?
C133 Si13 C132 109.6(2) . . ?
Si13 C131 H13A 109.63(12) . . ?
Si13 C131 H13B 109.36(11) . . ?
H13A C131 H13B 109.5 . . ?
Si13 C131 H13C 109.41(11) . . ?
H13A C131 H13C 109.5 . . ?
H13B C131 H13C 109.5 . . ?
Si13 C132 H13D 109.51(12) . . ?
Si13 C132 H13E 109.53(14) . . ?
H13D C132 H13E 109.5 . . ?
Si13 C132 H13F 109.45(11) . . ?
H13D C132 H13F 109.4 . . ?
H13E C132 H13F 109.4 . . ?
Si13 C133 H13G 109.53(13) . . ?
Si13 C133 H13H 109.41(11) . . ?
H13G C133 H13H 109.5 . . ?
Si13 C133 H13I 109.43(14) . . ?
H13G C133 H13I 109.5 . . ?
H13H C133 H13I 109.5 . . ?
C22 P21 Si21 110.50(10) . . ?
C22 P21 Mg 74.55(9) . . ?
Si21 P21 Mg 148.25(5) . . ?
N23 C22 C221 122.4(2) . . ?
N23 C22 P21 116.4(2) . . ?
C221 C22 P21 121.1(2) . . ?
N23 C22 Mg 48.95(14) . . ?
C221 C22 Mg 170.1(2) . . ?
P21 C22 Mg 68.04(9) . . ?
C22 N23 Si23 128.0(2) . . ?
C22 N23 Mg 104.1(2) . . ?
Si23 N23 Mg 127.78(12) . . ?
C212 Si21 C211 106.0(2) . . ?
C212 Si21 C213 108.8(2) . . ?
C211 Si21 C213 109.3(2) . . ?
C212 Si21 P21 115.24(13) . . ?
C211 Si21 P21 115.38(12) . . ?
C213 Si21 P21 101.94(13) . . ?
Si21 C211 H21A 109.46(12) . . ?
Si21 C211 H21B 109.40(11) . . ?
H21A C211 H21B 109.5 . . ?
Si21 C211 H21C 109.56(12) . . ?
H21A C211 H21C 109.5 . . ?
H21B C211 H21C 109.5 . . ?
Si21 C212 H21G 109.4(2) . . ?
Si21 C212 H21H 109.7(2) . . ?
H21G C212 H21H 109.5 . . ?
Si21 C212 H21I 109.37(12) . . ?
H21G C212 H21I 109.5 . . ?
H21H C212 H21I 109.4 . . ?
Si21 C213 H21D 109.47(14) . . ?
Si21 C213 H21E 109.46(14) . . ?
H21D C213 H21E 109.4 . . ?
Si21 C213 H21F 109.56(13) . . ?
H21D C213 H21F 109.4 . . ?
H21E C213 H21F 109.5 . . ?
C226 C221 C222 118.9(3) . . ?
C226 C221 C22 119.7(3) . . ?
C222 C221 C22 121.4(3) . . ?
C221 C222 C223 120.1(3) . . ?
C221 C222 H22A 122.2(19) . . ?
C223 C222 H22A 117.6(19) . . ?
C224 C223 C222 120.5(3) . . ?
C224 C223 H22C 121.4(20) . . ?
C222 C223 H22C 118.1(20) . . ?
C225 C224 C223 119.6(3) . . ?
C225 C224 H22D 119.5(20) . . ?
C223 C224 H22D 120.8(20) . . ?
C224 C225 C226 120.2(3) . . ?
C224 C225 H22E 123.4(21) . . ?
C226 C225 H22E 116.4(21) . . ?
C221 C226 C225 120.8(3) . . ?
C221 C226 H22B 116.4(20) . . ?
C225 C226 H22B 122.8(20) . . ?
N23 Si23 C232 106.56(13) . . ?
N23 Si23 C233 107.64(14) . . ?
C232 Si23 C233 109.8(2) . . ?
N23 Si23 C231 116.00(13) . . ?
C232 Si23 C231 111.8(2) . . ?
C233 Si23 C231 104.9(2) . . ?
Si23 C231 H23A 109.42(11) . . ?
Si23 C231 H23B 109.52(10) . . ?
H23A C231 H23B 109.5 . . ?
Si23 C231 H23C 109.50(10) . . ?
H23A C231 H23C 109.5 . . ?
H23B C231 H23C 109.5 . . ?
Si23 C232 H23D 109.43(12) . . ?
Si23 C232 H23E 109.44(11) . . ?
H23D C232 H23E 109.5 . . ?
Si23 C232 H23F 109.57(12) . . ?
H23D C232 H23F 109.5 . . ?
H23E C232 H23F 109.5 . . ?
Si23 C233 H23G 109.44(13) . . ?
Si23 C233 H23H 109.41(11) . . ?
H23G C233 H23H 109.5 . . ?
Si23 C233 H23I 109.55(11) . . ?
H23G C233 H23I 109.5 . . ?
H23H C233 H23I 109.5 . . ?
C014 O01 C011 108.0(2) . . ?
C014 O01 Mg 125.4(2) . . ?
C011 O01 Mg 126.6(2) . . ?
O01 C011 C012 106.6(3) . . ?
O01 C011 H01A 110.4(2) . . ?
C012 C011 H01A 110.5(3) . . ?
O01 C011 H01B 110.4(2) . . ?
C012 C011 H01B 110.4(3) . . ?
H01A C011 H01B 108.6 . . ?
C013 C012 C011 106.7(4) . . ?
C013 C012 H01G 110.4(4) . . ?
C011 C012 H01G 110.4(3) . . ?
C013 C012 H01H 110.4(4) . . ?
C011 C012 H01H 110.4(3) . . ?
H01G C012 H01H 108.6 . . ?
C012 C013 C014 105.8(4) . . ?
C012 C013 H01E 110.6(3) . . ?
C014 C013 H01E 110.6(3) . . ?
C012 C013 H01F 110.6(4) . . ?
C014 C013 H01F 110.6(3) . . ?
H01E C013 H01F 108.7 . . ?
O01 C014 C013 105.2(3) . . ?
O01 C014 H01C 110.8(2) . . ?
C013 C014 H01C 111.5(3) . . ?
O01 C014 H01D 110.5(2) . . ?
C013 C014 H01D 109.9(3) . . ?
H01C C014 H01D 108.8 . . ?
C024 O02 C021 105.1(2) . . ?
C024 O02 Mg 125.9(2) . . ?
C021 O02 Mg 129.1(2) . . ?
O02 C021 C022 105.5(3) . . ?
O02 C021 H02A 110.7(2) . . ?
C022 C021 H02A 110.7(2) . . ?
O02 C021 H02B 110.6(2) . . ?
C022 C021 H02B 110.6(2) . . ?
H02A C021 H02B 108.8 . . ?
C021 C022 C023 104.5(3) . . ?
C021 C022 H02C 110.9(2) . . ?
C023 C022 H02C 110.7(2) . . ?
C021 C022 H02D 110.9(2) . . ?
C023 C022 H02D 111.0(2) . . ?
H02C C022 H02D 108.9 . . ?
C024 C023 C022 104.3(3) . . ?
C024 C023 H02E 110.7(2) . . ?
C022 C023 H02E 110.8(2) . . ?
C024 C023 H02F 111.0(2) . . ?
C022 C023 H02F 111.0(2) . . ?
H02E C023 H02F 108.9 . . ?
O02 C024 C023 105.2(3) . . ?
O02 C024 H02G 110.7(2) . . ?
C023 C024 H02G 111.0(2) . . ?
O02 C024 H02H 110.7(2) . . ?
C023 C024 H02H 110.5(2) . . ?
H02G C024 H02H 108.8 . . ?

loop_
_geom_bond_atom_site_label_1
_geom_bond_atom_site_label_2
_geom_bond_distance
_geom_bond_site_symmetry_2
_geom_bond_publ_flag
Mg O02 2.120(2) . ?
Mg O01 2.135(2) . ?
Mg N13 2.188(2) . ?
Mg N23 2.194(2) . ?
Mg P21 2.7151(13) . ?
Mg P11 2.7436(12) . ?
Mg C22 2.822(3) . ?
Mg C12 2.823(3) . ?
P11 C12 1.768(3) . ?
P11 Si11 2.2252(12) . ?
C12 N13 1.323(3) . ?
C12 C121 1.487(4) . ?
N13 Si13 1.753(2) . ?
Si11 C113 1.859(5) . ?
Si11 C112 1.861(4) . ?
Si11 C111 1.866(4) . ?
C111 H11A 0.94(2) . ?
C111 H11B 0.94(2) . ?
C111 H11C 0.94(2) . ?
C112 H11D 0.91(2) . ?
C112 H11E 0.91(2) . ?
C112 H11F 0.91(2) . ?
C113 H11G 0.92(3) . ?
C113 H11H 0.92(3) . ?
C113 H11I 0.92(3) . ?
C121 C126 1.385(4) . ?
C121 C122 1.391(4) . ?
C122 C123 1.388(5) . ?
C122 H12B 0.90(3) . ?
C123 C124 1.362(6) . ?
C123 H12E 0.88(4) . ?
C124 C125 1.372(6) . ?
C124 H12C 0.88(4) . ?
C125 C126 1.385(5) . ?
C125 H12D 0.85(4) . ?
C126 H12A 0.94(3) . ?
Si13 C131 1.858(3) . ?
Si13 C133 1.861(4) . ?
Si13 C132 1.863(3) . ?
C131 H13A 0.91(2) . ?
C131 H13B 0.91(2) . ?
C131 H13C 0.91(2) . ?
C132 H13D 0.92(2) . ?
C132 H13E 0.92(2) . ?
C132 H13F 0.92(2) . ?
C133 H13G 0.93(2) . ?
C133 H13H 0.93(2) . ?
C133 H13I 0.93(2) . ?
P21 C22 1.779(3) . ?
P21 Si21 2.2222(11) . ?
C22 N23 1.319(3) . ?
C22 C221 1.500(4) . ?
N23 Si23 1.753(2) . ?
Si21 C212 1.862(4) . ?
Si21 C211 1.866(4) . ?
Si21 C213 1.876(4) . ?
C211 H21A 0.94(2) . ?
C211 H21B 0.94(2) . ?
C211 H21C 0.94(2) . ?
C212 H21G 0.90(2) . ?
C212 H21H 0.90(2) . ?
C212 H21I 0.90(2) . ?
C213 H21D 0.96(2) . ?
C213 H21E 0.96(2) . ?
C213 H21F 0.96(2) . ?
C221 C226 1.384(4) . ?
C221 C222 1.384(4) . ?
C222 C223 1.393(4) . ?
C222 H22A 0.91(3) . ?
C223 C224 1.377(5) . ?
C223 H22C 0.93(3) . ?
C224 C225 1.374(5) . ?
C224 H22D 0.97(3) . ?
C225 C226 1.386(4) . ?
C225 H22E 0.98(4) . ?
C226 H22B 0.87(3) . ?
Si23 C232 1.854(3) . ?
Si23 C233 1.865(3) . ?
Si23 C231 1.866(3) . ?
C231 H23A 0.93(2) . ?
C231 H23B 0.93(2) . ?
C231 H23C 0.93(2) . ?
C232 H23D 0.93(2) . ?
C232 H23E 0.93(2) . ?
C232 H23F 0.93(2) . ?
C233 H23G 0.94(2) . ?
C233 H23H 0.94(2) . ?
C233 H23I 0.94(2) . ?
O01 C014 1.444(4) . ?
O01 C011 1.449(4) . ?
C011 C012 1.474(5) . ?
C011 H01A 0.94(3) . ?
C011 H01B 0.94(3) . ?
C012 C013 1.458(6) . ?
C012 H01G 0.97 . ?
C012 H01H 0.97 . ?
C013 C014 1.465(5) . ?
C013 H01E 0.97 . ?
C013 H01F 0.97 . ?
C014 H01C 0.91(3) . ?
C014 H01D 0.91(3) . ?
O02 C024 1.432(4) . ?
O02 C021 1.436(4) . ?
C021 C022 1.512(5) . ?
C021 H02A 0.96(2) . ?
C021 H02B 0.96(2) . ?
C022 C023 1.523(5) . ?
C022 H02C 0.97(2) . ?
C022 H02D 0.97(2) . ?
C023 C024 1.515(4) . ?
C023 H02E 0.91(2) . ?
C023 H02F 0.91(2) . ?
C024 H02G 0.97(2) . ?
C024 H02H 0.97(2) . ?

loop_
_geom_torsion_atom_site_label_1
_geom_torsion_atom_site_label_2
_geom_torsion_atom_site_label_3
_geom_torsion_atom_site_label_4
_geom_torsion
_geom_torsion_site_symmetry_1
_geom_torsion_site_symmetry_2
_geom_torsion_site_symmetry_3
_geom_torsion_site_symmetry_4
_geom_torsion_publ_flag
O02 Mg P11 C12 -97.60(11) . . . . ?
O01 Mg P11 C12 178.93(11) . . . . ?
N13 Mg P11 C12 -5.98(12) . . . . ?
N23 Mg P11 C12 89.57(12) . . . . ?
P21 Mg P11 C12 26.2(5) . . . . ?
C22 Mg P11 C12 81.25(14) . . . . ?
C12 Mg P11 C12 0.0 . . . . ?
O02 Mg P11 Si11 158.88(11) . . . . ?
O01 Mg P11 Si11 75.41(12) . . . . ?
N13 Mg P11 Si11 -109.50(12) . . . . ?
N23 Mg P11 Si11 -13.95(13) . . . . ?
P21 Mg P11 Si11 -77.4(5) . . . . ?
C22 Mg P11 Si11 -22.3(2) . . . . ?
C12 Mg P11 Si11 -103.52(14) . . . . ?
Si11 P11 C12 N13 160.9(2) . . . . ?
Mg P11 C12 N13 10.0(2) . . . . ?
Si11 P11 C12 C121 -20.8(3) . . . . ?
Mg P11 C12 C121 -171.7(2) . . . . ?
Si11 P11 C12 Mg 150.90(6) . . . . ?
Mg P11 C12 Mg 0.0 . . . . ?
O02 Mg C12 N13 -82.6(2) . . . . ?
O01 Mg C12 N13 -169.5(2) . . . . ?
N13 Mg C12 N13 0.0 . . . . ?
N23 Mg C12 N13 86.9(2) . . . . ?
P21 Mg C12 N13 15.5(2) . . . . ?
P11 Mg C12 N13 -168.1(2) . . . . ?
C22 Mg C12 N13 61.8(2) . . . . ?
O02 Mg C12 C121 -129.1(9) . . . . ?
O01 Mg C12 C121 144.0(9) . . . . ?
N13 Mg C12 C121 -46.5(9) . . . . ?
N23 Mg C12 C121 40.3(9) . . . . ?
P21 Mg C12 C121 -31.1(9) . . . . ?
P11 Mg C12 C121 145.3(9) . . . . ?
C22 Mg C12 C121 15.3(9) . . . . ?
O02 Mg C12 P11 85.54(10) . . . . ?
O01 Mg C12 P11 -1.35(14) . . . . ?
N13 Mg C12 P11 168.1(2) . . . . ?
N23 Mg C12 P11 -104.98(11) . . . . ?
P21 Mg C12 P11 -176.37(7) . . . . ?
P11 Mg C12 P11 0.0 . . . . ?
C22 Mg C12 P11 -130.04(10) . . . . ?
C121 C12 N13 Si13 -7.0(4) . . . . ?
P11 C12 N13 Si13 171.35(15) . . . . ?
Mg C12 N13 Si13 -176.2(3) . . . . ?
C121 C12 N13 Mg 169.2(2) . . . . ?
P11 C12 N13 Mg -12.4(2) . . . . ?
Mg C12 N13 Mg 0.0 . . . . ?
O02 Mg N13 C12 99.6(2) . . . . ?
O01 Mg N13 C12 19.0(3) . . . . ?
N23 Mg N13 C12 -101.3(2) . . . . ?
P21 Mg N13 C12 -168.9(2) . . . . ?
P11 Mg N13 C12 7.9(2) . . . . ?
C22 Mg N13 C12 -129.2(2) . . . . ?
C12 Mg N13 C12 0.0 . . . . ?
O02 Mg N13 Si13 -84.1(2) . . . . ?
O01 Mg N13 Si13 -164.7(2) . . . . ?
N23 Mg N13 Si13 75.0(2) . . . . ?
P21 Mg N13 Si13 7.3(2) . . . . ?
P11 Mg N13 Si13 -175.8(2) . . . . ?
C22 Mg N13 Si13 47.0(2) . . . . ?
C12 Mg N13 Si13 176.2(3) . . . . ?
C12 P11 Si11 C113 -49.8(2) . . . . ?
Mg P11 Si11 C113 44.4(2) . . . . ?
C12 P11 Si11 C112 76.6(2) . . . . ?
Mg P11 Si11 C112 170.8(2) . . . . ?
C12 P11 Si11 C111 -168.0(2) . . . . ?
Mg P11 Si11 C111 -73.8(2) . . . . ?
N13 C12 C121 C126 109.4(3) . . . . ?
P11 C12 C121 C126 -68.9(3) . . . . ?
Mg C12 C121 C126 149.5(8) . . . . ?
N13 C12 C121 C122 -70.9(4) . . . . ?
P11 C12 C121 C122 110.8(3) . . . . ?
Mg C12 C121 C122 -30.9(11) . . . . ?
C126 C121 C122 C123 -0.8(5) . . . . ?
C12 C121 C122 C123 179.6(3) . . . . ?
C121 C122 C123 C124 -0.1(5) . . . . ?
C122 C123 C124 C125 0.4(6) . . . . ?
C123 C124 C125 C126 0.2(6) . . . . ?
C122 C121 C126 C125 1.4(5) . . . . ?
C12 C121 C126 C125 -179.0(3) . . . . ?
C124 C125 C126 C121 -1.1(5) . . . . ?
C12 N13 Si13 C131 -138.9(3) . . . . ?
Mg N13 Si13 C131 45.7(2) . . . . ?
C12 N13 Si13 C133 102.0(3) . . . . ?
Mg N13 Si13 C133 -73.3(2) . . . . ?
C12 N13 Si13 C132 -21.3(3) . . . . ?
Mg N13 Si13 C132 163.3(2) . . . . ?
O02 Mg P21 C22 -175.25(11) . . . . ?
O01 Mg P21 C22 -91.79(11) . . . . ?
N13 Mg P21 C22 91.75(12) . . . . ?
N23 Mg P21 C22 -4.81(12) . . . . ?
P11 Mg P21 C22 60.9(5) . . . . ?
C22 Mg P21 C22 0.0 . . . . ?
C12 Mg P21 C22 84.25(13) . . . . ?
O02 Mg P21 Si21 80.65(10) . . . . ?
O01 Mg P21 Si21 164.12(9) . . . . ?
N13 Mg P21 Si21 -12.34(12) . . . . ?
N23 Mg P21 Si21 -108.90(11) . . . . ?
P11 Mg P21 Si21 -43.2(5) . . . . ?
C22 Mg P21 Si21 -104.10(13) . . . . ?
C12 Mg P21 Si21 -19.84(14) . . . . ?
Si21 P21 C22 N23 155.0(2) . . . . ?
Mg P21 C22 N23 8.0(2) . . . . ?
Si21 P21 C22 C221 -29.0(2) . . . . ?
Mg P21 C22 C221 -175.9(2) . . . . ?
Si21 P21 C22 Mg 146.98(5) . . . . ?
Mg P21 C22 Mg 0.0 . . . . ?
O02 Mg C22 N23 -164.4(2) . . . . ?
O01 Mg C22 N23 -79.1(2) . . . . ?
N13 Mg C22 N23 87.3(2) . . . . ?
N23 Mg C22 N23 0.0 . . . . ?
P21 Mg C22 N23 -170.4(2) . . . . ?
P11 Mg C22 N23 17.0(2) . . . . ?
C12 Mg C22 N23 62.4(2) . . . . ?
O02 Mg C22 C221 165.3(11) . . . . ?
O01 Mg C22 C221 -109.3(11) . . . . ?
N13 Mg C22 C221 57.1(11) . . . . ?
N23 Mg C22 C221 -30.2(11) . . . . ?
P21 Mg C22 C221 159.3(12) . . . . ?
P11 Mg C22 C221 -13.2(12) . . . . ?
C12 Mg C22 C221 32.2(11) . . . . ?
O02 Mg C22 P21 6.00(14) . . . . ?
O01 Mg C22 P21 91.33(10) . . . . ?
N13 Mg C22 P21 -102.24(10) . . . . ?
N23 Mg C22 P21 170.4(2) . . . . ?
P21 Mg C22 P21 0.0 . . . . ?
P11 Mg C22 P21 -172.55(7) . . . . ?
C12 Mg C22 P21 -127.15(10) . . . . ?
C221 C22 N23 Si23 -2.4(4) . . . . ?
P21 C22 N23 Si23 173.57(14) . . . . ?
Mg C22 N23 Si23 -176.5(3) . . . . ?
C221 C22 N23 Mg 174.1(2) . . . . ?
P21 C22 N23 Mg -9.9(2) . . . . ?
Mg C22 N23 Mg 0.0 . . . . ?
O02 Mg N23 C22 27.8(3) . . . . ?
O01 Mg N23 C22 101.8(2) . . . . ?
N13 Mg N23 C22 -100.7(2) . . . . ?
P21 Mg N23 C22 6.4(2) . . . . ?
P11 Mg N23 C22 -168.1(2) . . . . ?
C22 Mg N23 C22 0.0 . . . . ?
C12 Mg N23 C22 -128.7(2) . . . . ?
O02 Mg N23 Si23 -155.7(2) . . . . ?
O01 Mg N23 Si23 -81.7(2) . . . . ?
N13 Mg N23 Si23 75.8(2) . . . . ?
P21 Mg N23 Si23 -177.0(2) . . . . ?
P11 Mg N23 Si23 8.5(2) . . . . ?
C22 Mg N23 Si23 176.5(3) . . . . ?
C12 Mg N23 Si23 47.8(2) . . . . ?
C22 P21 Si21 C212 70.2(2) . . . . ?
Mg P21 Si21 C212 163.9(2) . . . . ?
C22 P21 Si21 C211 -53.8(2) . . . . ?
Mg P21 Si21 C211 39.8(2) . . . . ?
C22 P21 Si21 C213 -172.1(2) . . . . ?
Mg P21 Si21 C213 -78.5(2) . . . . ?
N23 C22 C221 C226 105.2(3) . . . . ?
P21 C22 C221 C226 -70.6(3) . . . . ?
Mg C22 C221 C226 131.9(10) . . . . ?
N23 C22 C221 C222 -73.8(4) . . . . ?
P21 C22 C221 C222 110.4(3) . . . . ?
Mg C22 C221 C222 -47.1(12) . . . . ?
C226 C221 C222 C223 -1.0(4) . . . . ?
C22 C221 C222 C223 178.0(3) . . . . ?
C221 C222 C223 C224 -1.2(5) . . . . ?
C222 C223 C224 C225 1.6(5) . . . . ?
C223 C224 C225 C226 0.2(5) . . . . ?
C222 C221 C226 C225 2.9(5) . . . . ?
C22 C221 C226 C225 -176.2(3) . . . . ?
C224 C225 C226 C221 -2.5(5) . . . . ?
C22 N23 Si23 C232 94.2(3) . . . . ?
Mg N23 Si23 C232 -81.5(2) . . . . ?
C22 N23 Si23 C233 -148.0(3) . . . . ?
Mg N23 Si23 C233 36.2(2) . . . . ?
C22 N23 Si23 C231 -31.0(3) . . . . ?
Mg N23 Si23 C231 153.3(2) . . . . ?
O02 Mg O01 C014 -61.1(3) . . . . ?
N13 Mg O01 C014 21.7(4) . . . . ?
N23 Mg O01 C014 145.1(3) . . . . ?
P21 Mg O01 C014 -150.9(3) . . . . ?
P11 Mg O01 C014 31.6(3) . . . . ?
C22 Mg O01 C014 171.5(3) . . . . ?
C12 Mg O01 C014 32.4(3) . . . . ?
O02 Mg O01 C011 122.2(3) . . . . ?
N13 Mg O01 C011 -155.1(3) . . . . ?
N23 Mg O01 C011 -31.7(3) . . . . ?
P21 Mg O01 C011 32.3(3) . . . . ?
P11 Mg O01 C011 -145.2(3) . . . . ?
C22 Mg O01 C011 -5.2(3) . . . . ?
C12 Mg O01 C011 -144.3(2) . . . . ?
C014 O01 C011 C012 10.8(5) . . . . ?
Mg O01 C011 C012 -172.0(3) . . . . ?
O01 C011 C012 C013 7.0(6) . . . . ?
C011 C012 C013 C014 -21.8(7) . . . . ?
C011 O01 C014 C013 -24.3(5) . . . . ?
Mg O01 C014 C013 158.5(3) . . . . ?
C012 C013 C014 O01 28.3(6) . . . . ?
O01 Mg O02 C024 -57.7(2) . . . . ?
N13 Mg O02 C024 148.5(2) . . . . ?
N23 Mg O02 C024 17.7(4) . . . . ?
P21 Mg O02 C024 36.8(2) . . . . ?
P11 Mg O02 C024 -147.7(2) . . . . ?
C22 Mg O02 C024 33.2(3) . . . . ?
C12 Mg O02 C024 175.3(2) . . . . ?
O01 Mg O02 C021 122.6(3) . . . . ?
N13 Mg O02 C021 -31.2(3) . . . . ?
N23 Mg O02 C021 -162.1(2) . . . . ?
P21 Mg O02 C021 -142.9(2) . . . . ?
P11 Mg O02 C021 32.5(3) . . . . ?
C22 Mg O02 C021 -146.6(2) . . . . ?
C12 Mg O02 C021 -4.5(3) . . . . ?
C024 O02 C021 C022 38.1(3) . . . . ?
Mg O02 C021 C022 -142.1(2) . . . . ?
O02 C021 C022 C023 -21.7(4) . . . . ?
C021 C022 C023 C024 -1.6(4) . . . . ?
C021 O02 C024 C023 -39.1(3) . . . . ?
Mg O02 C024 C023 141.1(2) . . . . ?
C022 C023 C024 O02 24.4(4) . . . . ?
